data_7105667
loop_
_publ_author_name
'Gu, Xiaojun'
'Lu, Zhang-Hui'
'Xu, Qiang'

_publ_section_title
;
 High-connected mesoporous metal-organic framework.
;
_journal_issue 39
_journal_name_full 'Chemical communications (Cambridge, England)'
_journal_page_first 7400
_journal_page_last 7402
_journal_paper_doi 10.1039/c0cc02808h
_journal_volume 46
_journal_year 2010
_chemical_formula_sum 'C40 H32.33 In3 N8 O16.67'
_chemical_formula_weight 1236.20
_chemical_name_systematic
;
?
;
_space_group_IT_number 220
_symmetry_cell_setting cubic
_symmetry_space_group_name_Hall 'I -4bd 2c 3'
_symmetry_space_group_name_H-M 'I -4 3 d'
_atom_sites_solution_hydrogens geom
_atom_sites_solution_primary direct
_atom_sites_solution_secondary difmap
_audit_creation_method SHELXL-97
_cell_angle_alpha 90.00
_cell_angle_beta 90.00
_cell_angle_gamma 90.00
_cell_formula_units_Z 24
_cell_length_a 38.712(5)
_cell_length_b 38.712(5)
_cell_length_c 38.712(5)
_cell_measurement_reflns_used 2317
_cell_measurement_temperature 293(2)
_cell_measurement_theta_max 27.4
_cell_measurement_theta_min 3.1
_cell_volume 58015(13)
_computing_cell_refinement 'RAPID AUTO'
_computing_data_collection 'RAPID AUTO'
_computing_data_reduction 'RAPID AUTO'
_computing_molecular_graphics 'SHELXL-PLUS (Sheldrick, 1990)'
_computing_publication_material SHELXL-97
_computing_structure_refinement 'SHELXL-97 (Sheldrick, 1997)'
_computing_structure_solution 'SHELXS-97 (Sheldrick, 1997)'
_diffrn_ambient_temperature 293(2)
_diffrn_measured_fraction_theta_full 0.996
_diffrn_measured_fraction_theta_max 0.996
_diffrn_measurement_device_type 'Rigaku RAXIS RAPID IP'
_diffrn_radiation_monochromator graphite
_diffrn_radiation_source 'fine-focus sealed tube'
_diffrn_radiation_type MoK\a
_diffrn_radiation_wavelength 0.71073
_diffrn_reflns_av_R_equivalents 0.1188
_diffrn_reflns_av_sigmaI/netI 0.0418
_diffrn_reflns_limit_h_max 50
_diffrn_reflns_limit_h_min -48
_diffrn_reflns_limit_k_max 49
_diffrn_reflns_limit_k_min -50
_diffrn_reflns_limit_l_max 47
_diffrn_reflns_limit_l_min -50
_diffrn_reflns_number 239757
_diffrn_reflns_theta_full 27.40
_diffrn_reflns_theta_max 27.40
_diffrn_reflns_theta_min 3.07
_exptl_absorpt_coefficient_mu 0.749
_exptl_absorpt_correction_T_max 0.758
_exptl_absorpt_correction_T_min 0.749
_exptl_absorpt_correction_type multi-scan
_exptl_absorpt_process_details 'ABSCOR by T.Higashi 8 March, 1995'
_exptl_crystal_colour orange
_exptl_crystal_density_diffrn 0.862
_exptl_crystal_density_method 'not measured'
_exptl_crystal_description block
_exptl_crystal_F_000 14848
_exptl_crystal_size_max 0.4
_exptl_crystal_size_mid 0.38
_exptl_crystal_size_min 0.37
_platon_squeeze_details ' ?'
_refine_diff_density_max 0.503
_refine_diff_density_min -0.622
_refine_diff_density_rms 0.071
_refine_ls_abs_structure_details 'Flack H D (1983), Acta Cryst. A39, 876-881'
_refine_ls_abs_structure_Flack 0.02(3)
_refine_ls_extinction_method none
_refine_ls_goodness_of_fit_ref 1.050
_refine_ls_hydrogen_treatment mixed
_refine_ls_matrix_type full
_refine_ls_number_parameters 307
_refine_ls_number_reflns 10972
_refine_ls_number_restraints 0
_refine_ls_restrained_S_all 1.050
_refine_ls_R_factor_all 0.0386
_refine_ls_R_factor_gt 0.0353
_refine_ls_shift/su_max 0.003
_refine_ls_shift/su_mean 0.000
_refine_ls_structure_factor_coef Fsqd
_refine_ls_weighting_details 'calc w=1/[\s^2^(Fo^2^)+(0.0446P)^2^+93.5802P] where P=(Fo^2^+2Fc^2^)/3'
_refine_ls_weighting_scheme calc
_refine_ls_wR_factor_gt 0.0890
_refine_ls_wR_factor_ref 0.0904
_reflns_number_gt 10339
_reflns_number_total 10972
_reflns_threshold_expression >2sigma(I)
_cod_data_source_file C0CC02808H.TXT
_cod_data_source_block 2
_cod_depositor_comments 'Adding full bibliography for 7105666--7105667.cif.'
_cod_original_cell_volume 58016(12)
_cod_original_sg_symbol_H-M I-43d
_cod_database_code 7105667

loop_
_symmetry_equiv_pos_as_xyz
'x, y, z'
'-x+1/2, -y, z+1/2'
'-x, y+1/2, -z+1/2'
'x+1/2, -y+1/2, -z'
'z, x, y'
'z+1/2, -x+1/2, -y'
'-z+1/2, -x, y+1/2'
'-z, x+1/2, -y+1/2'
'y, z, x'
'-y, z+1/2, -x+1/2'
'y+1/2, -z+1/2, -x'
'-y+1/2, -z, x+1/2'
'y+1/4, x+1/4, z+1/4'
'-y+1/4, -x+3/4, z+3/4'
'y+3/4, -x+1/4, -z+3/4'
'-y+3/4, x+3/4, -z+1/4'
'x+1/4, z+1/4, y+1/4'
'-x+3/4, z+3/4, -y+1/4'
'-x+1/4, -z+3/4, y+3/4'
'x+3/4, -z+1/4, -y+3/4'
'z+1/4, y+1/4, x+1/4'
'z+3/4, -y+1/4, -x+3/4'
'-z+3/4, y+3/4, -x+1/4'
'-z+1/4, -y+3/4, x+3/4'
'x+1/2, y+1/2, z+1/2'
'-x+1, -y+1/2, z+1'
'-x+1/2, y+1, -z+1'
'x+1, -y+1, -z+1/2'
'z+1/2, x+1/2, y+1/2'
'z+1, -x+1, -y+1/2'
'-z+1, -x+1/2, y+1'
'-z+1/2, x+1, -y+1'
'y+1/2, z+1/2, x+1/2'
'-y+1/2, z+1, -x+1'
'y+1, -z+1, -x+1/2'
'-y+1, -z+1/2, x+1'
'y+3/4, x+3/4, z+3/4'
'-y+3/4, -x+5/4, z+5/4'
'y+5/4, -x+3/4, -z+5/4'
'-y+5/4, x+5/4, -z+3/4'
'x+3/4, z+3/4, y+3/4'
'-x+5/4, z+5/4, -y+3/4'
'-x+3/4, -z+5/4, y+5/4'
'x+5/4, -z+3/4, -y+5/4'
'z+3/4, y+3/4, x+3/4'
'z+5/4, -y+3/4, -x+5/4'
'-z+5/4, y+5/4, -x+3/4'
'-z+3/4, -y+5/4, x+5/4'

loop_
_atom_site_label
_atom_site_type_symbol
_atom_site_fract_x
_atom_site_fract_y
_atom_site_fract_z
_atom_site_U_iso_or_equiv
_atom_site_adp_type
_atom_site_occupancy
_atom_site_symmetry_multiplicity
_atom_site_calc_flag
_atom_site_refinement_flags
_atom_site_disorder_assembly
_atom_site_disorder_group
In1 In 0.2500 0.544897(8) 0.0000 0.02360(7) Uani 1 2 d S . .
In2 In 0.292803(5) 0.625126(6) 0.013960(6) 0.02386(6) Uani 1 1 d . . .
O1 O 0.2500 0.59786(8) 0.0000 0.0217(6) Uani 1 2 d S . .
O6 O 0.22037(8) 0.54188(8) -0.04855(8) 0.0482(7) Uani 1 1 d . . .
O3 O 0.20154(8) 0.54255(8) 0.02924(8) 0.0481(7) Uani 1 1 d . . .
O5 O 0.29062(8) 0.66013(9) -0.03049(9) 0.0521(8) Uani 1 1 d . . .
O4 O 0.26503(8) 0.66354(8) 0.04379(9) 0.0516(8) Uani 1 1 d . . .
O7 O 0.29944(8) 0.59545(7) 0.06123(7) 0.0449(7) Uani 1 1 d . . .
O2 O 0.32750(7) 0.59141(9) -0.01338(9) 0.0534(8) Uani 1 1 d . . .
N3 N 0.33988(8) 0.65407(8) 0.02969(8) 0.0335(7) Uani 1 1 d . . .
C17 C 0.39999(10) 0.68743(10) 0.05076(10) 0.0361(8) Uani 1 1 d . . .
C14 C 0.26545(11) 0.67342(10) -0.04603(11) 0.0386(9) Uani 1 1 d . . .
C19 C 0.36278(10) 0.66432(12) 0.00657(11) 0.0424(10) Uani 1 1 d . . .
H19A H 0.3586 0.6593 -0.0165 0.051 Uiso 1 1 calc R . .
C18 C 0.39362(11) 0.68270(12) 0.01512(11) 0.0437(10) Uani 1 1 d . . .
C15 C 0.34613(11) 0.66016(12) 0.06355(10) 0.0427(10) Uani 1 1 d . . .
H15A H 0.3303 0.6527 0.0800 0.051 Uiso 1 1 calc R . .
C20 C 0.20414(10) 0.56362(10) -0.06754(10) 0.0350(8) Uani 1 1 d . . .
N4 N 0.41426(13) 0.69288(16) -0.01098(11) 0.0828(18) Uani 1 1 d . . .
H4A H 0.4334 0.7033 -0.0066 0.099 Uiso 1 1 calc R . .
H4B H 0.4083 0.6889 -0.0320 0.099 Uiso 1 1 calc R . .
C16 C 0.37544(11) 0.67711(12) 0.07403(11) 0.0451(10) Uani 1 1 d . . .
H16A H 0.3787 0.6817 0.0974 0.054 Uiso 1 1 calc R . .
C7 C 0.17556(11) 0.56305(13) 0.02947(12) 0.0445(10) Uani 1 1 d . . .
C4 C 0.14449(12) 0.55300(14) 0.05047(15) 0.0585(14) Uani 1 1 d . . .
O8 O 0.2500 0.49138(13) 0.0000 0.106(3) Uani 1 2 d S . .
C11 C 0.27314(14) 0.70271(13) -0.06961(14) 0.0578(13) Uani 1 1 d . . .
C5 C 0.14293(18) 0.52112(18) 0.0666(2) 0.103(3) Uani 1 1 d . . .
H5A H 0.1608 0.5053 0.0642 0.123 Uiso 1 1 calc R . .
C13 C 0.2534(2) 0.7499(2) -0.1060(2) 0.120(3) Uani 1 1 d . . .
H13A H 0.2353 0.7626 -0.1155 0.144 Uiso 1 1 calc R . .
C8 C 0.2858(2) 0.75955(19) -0.1123(2) 0.100(3) Uani 1 1 d . . .
C3 C 0.1184(2) 0.57483(19) 0.0554(2) 0.114(3) Uani 1 1 d . . .
H3A H 0.1195 0.5970 0.0461 0.137 Uiso 1 1 calc R . .
C10 C 0.30720(17) 0.71362(18) -0.0753(2) 0.090(2) Uani 1 1 d . . .
H10A H 0.3255 0.7018 -0.0651 0.108 Uiso 1 1 calc R . .
N1 N 0.05913(18) 0.52220(17) 0.1111(2) 0.123(3) Uani 1 1 d . . .
C9 C 0.31374(18) 0.7422(2) -0.0964(2) 0.112(3) Uani 1 1 d . . .
H9A H 0.3363 0.7498 -0.1000 0.134 Uiso 1 1 calc R . .
C1 C 0.08835(18) 0.53352(19) 0.0906(2) 0.095(3) Uani 1 1 d . . .
C12 C 0.24593(17) 0.72074(18) -0.0853(2) 0.107(3) Uani 1 1 d . . .
H12A H 0.2232 0.7136 -0.0822 0.129 Uiso 1 1 calc R . .
N2 N 0.29671(18) 0.78983(17) -0.1305(2) 0.122(3) Uani 1 1 d . . .
C6 C 0.1136(2) 0.5132(2) 0.0867(3) 0.139(5) Uani 1 1 d . . .
H6A H 0.1127 0.4918 0.0976 0.167 Uiso 1 1 calc R . .
C2 C 0.08913(19) 0.5647(2) 0.0745(3) 0.130(4) Uani 1 1 d . . .
H2A H 0.0702 0.5794 0.0761 0.156 Uiso 1 1 calc R . .
O1W O 0.3904(3) 0.6710(3) -0.0817(2) 0.215(5) Uani 1 1 d . . .
O2W O 0.3375(4) 0.6625(4) 0.1625(4) 0.291(12) Uani 1 3 d S . .

loop_
_atom_site_aniso_label
_atom_site_aniso_U_11
_atom_site_aniso_U_22
_atom_site_aniso_U_33
_atom_site_aniso_U_23
_atom_site_aniso_U_13
_atom_site_aniso_U_12
In1 0.02190(15) 0.02550(15) 0.02341(15) 0.000 -0.00301(12) 0.000
In2 0.01959(11) 0.02618(12) 0.02579(11) 0.00170(9) -0.00425(8) -0.00249(9)
O1 0.0145(14) 0.0228(15) 0.0277(16) 0.000 -0.0065(13) 0.000
O6 0.0608(19) 0.0440(17) 0.0397(16) -0.0023(13) -0.0273(14) 0.0018(14)
O3 0.0394(16) 0.0477(17) 0.0572(19) 0.0099(14) 0.0217(14) -0.0010(13)
O5 0.0399(16) 0.061(2) 0.0555(18) 0.0320(16) -0.0125(14) -0.0118(14)
O4 0.0378(16) 0.0499(18) 0.067(2) -0.0313(16) -0.0114(15) 0.0059(14)
O7 0.0575(19) 0.0405(16) 0.0368(15) 0.0138(12) -0.0206(13) -0.0122(13)
O2 0.0281(14) 0.069(2) 0.063(2) -0.0232(17) 0.0114(14) -0.0020(14)
N3 0.0273(15) 0.0375(17) 0.0358(16) 0.0002(13) -0.0027(13) -0.0105(13)
C17 0.0308(18) 0.041(2) 0.036(2) -0.0008(16) -0.0080(16) -0.0082(16)
C14 0.045(2) 0.0309(18) 0.040(2) 0.0116(16) -0.0032(18) -0.0068(17)
C19 0.036(2) 0.057(3) 0.034(2) -0.0063(18) -0.0102(16) -0.0208(18)
C18 0.032(2) 0.058(3) 0.041(2) 0.0021(19) -0.0044(17) -0.0222(19)
C15 0.035(2) 0.062(3) 0.032(2) 0.0028(18) -0.0013(16) -0.0181(19)
C20 0.0322(18) 0.041(2) 0.0320(19) -0.0084(16) -0.0075(15) 0.0027(16)
N4 0.069(3) 0.141(5) 0.039(2) -0.004(3) 0.001(2) -0.065(3)
C16 0.036(2) 0.062(3) 0.037(2) -0.0011(19) -0.0065(18) -0.019(2)
C7 0.035(2) 0.057(3) 0.041(2) -0.001(2) 0.0112(18) -0.0087(19)
C4 0.041(2) 0.064(3) 0.070(3) 0.015(3) 0.028(2) -0.001(2)
O8 0.120(5) 0.028(3) 0.169(7) 0.000 0.048(5) 0.000
C11 0.057(3) 0.050(3) 0.067(3) 0.031(2) -0.016(2) -0.012(2)
C5 0.081(4) 0.069(4) 0.158(7) 0.045(4) 0.075(5) 0.020(3)
C13 0.094(5) 0.104(6) 0.163(8) 0.106(6) -0.009(5) -0.003(5)
C8 0.104(5) 0.079(4) 0.117(6) 0.071(4) -0.004(4) -0.025(4)
C3 0.096(5) 0.075(4) 0.172(8) 0.037(5) 0.097(6) 0.015(4)
C10 0.059(3) 0.082(4) 0.127(6) 0.062(4) 0.007(4) -0.007(3)
N1 0.104(5) 0.089(4) 0.176(7) 0.018(4) 0.104(5) -0.003(4)
C9 0.064(4) 0.108(6) 0.163(8) 0.096(6) 0.003(4) -0.018(4)
C1 0.070(4) 0.090(5) 0.125(6) 0.027(4) 0.070(4) -0.001(3)
C12 0.057(4) 0.095(5) 0.170(8) 0.099(5) -0.025(4) -0.010(3)
N2 0.111(5) 0.093(4) 0.162(7) 0.099(5) 0.022(5) 0.010(4)
C6 0.092(5) 0.109(6) 0.217(11) 0.096(7) 0.092(7) 0.024(5)
C2 0.066(4) 0.124(7) 0.199(10) 0.042(7) 0.081(6) 0.021(4)
O1W 0.189(9) 0.330(14) 0.126(6) -0.041(8) -0.048(6) -0.032(9)
O2W 0.291(12) 0.291(12) 0.291(12) -0.026(12) 0.026(12) 0.026(12)

loop_
_atom_type_symbol
_atom_type_description
_atom_type_scat_dispersion_real
_atom_type_scat_dispersion_imag
_atom_type_scat_source
C C 0.0033 0.0016 'International Tables Vol C Tables 4.2.6.8 and 6.1.1.4'
H H 0.0000 0.0000 'International Tables Vol C Tables 4.2.6.8 and 6.1.1.4'
N N 0.0061 0.0033 'International Tables Vol C Tables 4.2.6.8 and 6.1.1.4'
O O 0.0106 0.0060 'International Tables Vol C Tables 4.2.6.8 and 6.1.1.4'
In In -0.7276 1.3100 'International Tables Vol C Tables 4.2.6.8 and 6.1.1.4'

loop_
_geom_angle_atom_site_label_1
_geom_angle_atom_site_label_2
_geom_angle_atom_site_label_3
_geom_angle
_geom_angle_site_symmetry_1
_geom_angle_site_symmetry_3
_geom_angle_publ_flag
O1 In1 O8 180.000(1) . . ?
O1 In1 O3 92.38(8) . 27_544 ?
O8 In1 O3 87.62(8) . 27_544 ?
O1 In1 O3 92.38(8) . . ?
O8 In1 O3 87.62(8) . . ?
O3 In1 O3 175.25(17) 27_544 . ?
O1 In1 O6 93.04(8) . 27_544 ?
O8 In1 O6 86.96(8) . 27_544 ?
O3 In1 O6 89.59(13) 27_544 27_544 ?
O3 In1 O6 90.16(13) . 27_544 ?
O1 In1 O6 93.04(8) . . ?
O8 In1 O6 86.96(8) . . ?
O3 In1 O6 90.16(13) 27_544 . ?
O3 In1 O6 89.59(13) . . ?
O6 In1 O6 173.93(16) 27_544 . ?
O1 In2 O2 93.61(10) . . ?
O1 In2 O4 95.36(10) . . ?
O2 In2 O4 171.03(11) . . ?
O1 In2 O7 92.61(9) . . ?
O2 In2 O7 91.13(14) . . ?
O4 In2 O7 88.44(13) . . ?
O1 In2 O5 94.63(9) . . ?
O2 In2 O5 90.74(15) . . ?
O4 In2 O5 88.57(14) . . ?
O7 In2 O5 172.40(12) . . ?
O1 In2 N3 178.98(11) . . ?
O2 In2 N3 85.91(12) . . ?
O4 In2 N3 85.12(12) . . ?
O7 In2 N3 86.51(11) . . ?
O5 In2 N3 86.28(11) . . ?
In2 O1 In2 117.59(14) . 27_544 ?
In2 O1 In1 121.20(7) . . ?
In2 O1 In1 121.20(7) 27_544 . ?
C20 O6 In1 135.1(3) . . ?
C7 O3 In1 130.5(3) . . ?
C14 O5 In2 131.3(3) . . ?
C14 O4 In2 135.9(3) 27_544 . ?
C20 O7 In2 131.6(3) 27_544 . ?
C7 O2 In2 135.1(3) 27_544 . ?
C19 N3 C15 118.9(3) . . ?
C19 N3 In2 121.1(3) . . ?
C15 N3 In2 119.9(2) . . ?
C16 C17 C18 118.9(3) . . ?
C16 C17 C20 119.3(3) . 29_554 ?
C18 C17 C20 121.8(4) . 29_554 ?
O4 C14 O5 125.2(3) 27_544 . ?
O4 C14 C11 117.9(4) 27_544 . ?
O5 C14 C11 116.9(4) . . ?
N3 C19 C18 123.6(4) . . ?
N3 C19 H19A 118.2 . . ?
C18 C19 H19A 118.2 . . ?
N4 C18 C17 126.2(4) . . ?
N4 C18 C19 117.9(4) . . ?
C17 C18 C19 115.9(4) . . ?
N3 C15 C16 121.2(4) . . ?
N3 C15 H15A 119.4 . . ?
C16 C15 H15A 119.4 . . ?
O7 C20 O6 125.7(3) 27_544 . ?
O7 C20 C17 116.0(3) 27_544 33_454 ?
O6 C20 C17 118.3(3) . 33_454 ?
C18 N4 H4A 120.0 . . ?
C18 N4 H4B 120.0 . . ?
H4A N4 H4B 120.0 . . ?
C17 C16 C15 121.3(4) . . ?
C17 C16 H16A 119.4 . . ?
C15 C16 H16A 119.4 . . ?
O2 C7 O3 127.3(4) 27_544 . ?
O2 C7 C4 114.5(4) 27_544 . ?
O3 C7 C4 118.1(4) . . ?
C3 C4 C5 117.9(5) . . ?
C3 C4 C7 121.4(5) . . ?
C5 C4 C7 120.6(5) . . ?
C10 C11 C12 119.2(5) . . ?
C10 C11 C14 121.0(4) . . ?
C12 C11 C14 119.7(5) . . ?
C4 C5 C6 118.5(6) . . ?
C4 C5 H5A 120.7 . . ?
C6 C5 H5A 120.7 . . ?
C8 C13 C12 121.2(7) . . ?
C8 C13 H13A 119.4 . . ?
C12 C13 H13A 119.4 . . ?
C13 C8 C9 120.7(5) . . ?
C13 C8 N2 126.7(7) . . ?
C9 C8 N2 112.1(6) . . ?
C4 C3 C2 120.6(6) . . ?
C4 C3 H3A 119.7 . . ?
C2 C3 H3A 119.7 . . ?
C9 C10 C11 120.0(6) . . ?
C9 C10 H10A 120.0 . . ?
C11 C10 H10A 120.0 . . ?
N2 N1 C1 112.3(6) 13_455 . ?
C10 C9 C8 119.4(6) . . ?
C10 C9 H9A 120.3 . . ?
C8 C9 H9A 120.3 . . ?
C6 C1 C2 118.7(6) . . ?
C6 C1 N1 118.8(7) . . ?
C2 C1 N1 122.5(6) . . ?
C11 C12 C13 119.4(6) . . ?
C11 C12 H12A 120.3 . . ?
C13 C12 H12A 120.3 . . ?
N1 N2 C8 113.2(6) 37_454 . ?
C1 C6 C5 123.6(7) . . ?
C1 C6 H6A 118.2 . . ?
C5 C6 H6A 118.2 . . ?
C1 C2 C3 120.4(7) . . ?
C1 C2 H2A 119.8 . . ?
C3 C2 H2A 119.8 . . ?

loop_
_geom_bond_atom_site_label_1
_geom_bond_atom_site_label_2
_geom_bond_distance
_geom_bond_site_symmetry_2
_geom_bond_publ_flag
In1 O1 2.050(3) . ?
In1 O8 2.072(5) . ?
In1 O3 2.193(3) 27_544 ?
In1 O3 2.193(3) . ?
In1 O6 2.205(3) 27_544 ?
In1 O6 2.205(3) . ?
In2 O1 2.0377(15) . ?
In2 O2 2.151(3) . ?
In2 O4 2.168(3) . ?
In2 O7 2.176(3) . ?
In2 O5 2.192(3) . ?
In2 N3 2.224(3) . ?
O1 In2 2.0377(16) 27_544 ?
O6 C20 1.282(5) . ?
O3 C7 1.281(6) . ?
O5 C14 1.255(5) . ?
O4 C14 1.244(5) 27_544 ?
O7 C20 1.264(5) 27_544 ?
O2 C7 1.268(6) 27_544 ?
N3 C19 1.321(5) . ?
N3 C15 1.354(5) . ?
C17 C16 1.369(6) . ?
C17 C18 1.414(6) . ?
C17 C20 1.499(5) 29_554 ?
C14 O4 1.244(5) 27_544 ?
C14 C11 1.486(6) . ?
C19 C18 1.429(5) . ?
C19 H19A 0.9300 . ?
C18 N4 1.347(6) . ?
C15 C16 1.372(6) . ?
C15 H15A 0.9300 . ?
C20 O7 1.264(5) 27_544 ?
C20 C17 1.499(5) 33_454 ?
N4 H4A 0.8600 . ?
N4 H4B 0.8600 . ?
C16 H16A 0.9300 . ?
C7 O2 1.268(6) 27_544 ?
C7 C4 1.503(6) . ?
C4 C3 1.330(8) . ?
C4 C5 1.384(8) . ?
C11 C10 1.402(8) . ?
C11 C12 1.402(7) . ?
C5 C6 1.410(8) . ?
C5 H5A 0.9300 . ?
C13 C8 1.332(10) . ?
C13 C12 1.414(7) . ?
C13 H13A 0.9300 . ?
C8 C9 1.412(10) . ?
C8 N2 1.432(7) . ?
C3 C2 1.409(8) . ?
C3 H3A 0.9300 . ?
C10 C9 1.400(8) . ?
C10 H10A 0.9300 . ?
N1 N2 1.251(8) 13_455 ?
N1 C1 1.448(7) . ?
C9 H9A 0.9300 . ?
C1 C6 1.264(10) . ?
C1 C2 1.359(11) . ?
C12 H12A 0.9300 . ?
N2 N1 1.251(8) 37_454 ?
C6 H6A 0.9300 . ?
C2 H2A 0.9300 . ?

loop_
_geom_torsion_atom_site_label_1
_geom_torsion_atom_site_label_2
_geom_torsion_atom_site_label_3
_geom_torsion_atom_site_label_4
_geom_torsion
_geom_torsion_site_symmetry_1
_geom_torsion_site_symmetry_2
_geom_torsion_site_symmetry_3
_geom_torsion_site_symmetry_4
_geom_torsion_publ_flag
O2 In2 O1 In2 -138.50(10) . . . 27_544 ?
O4 In2 O1 In2 41.53(10) . . . 27_544 ?
O7 In2 O1 In2 130.21(9) . . . 27_544 ?
O5 In2 O1 In2 -47.46(10) . . . 27_544 ?
N3 In2 O1 In2 160(10) . . . 27_544 ?
O2 In2 O1 In1 41.50(10) . . . . ?
O4 In2 O1 In1 -138.47(10) . . . . ?
O7 In2 O1 In1 -49.79(9) . . . . ?
O5 In2 O1 In1 132.54(10) . . . . ?
N3 In2 O1 In1 -20(6) . . . . ?
O8 In1 O1 In2 -18(10) . . . . ?
O3 In1 O1 In2 -49.17(9) 27_544 . . . ?
O3 In1 O1 In2 130.83(9) . . . . ?
O6 In1 O1 In2 40.54(9) 27_544 . . . ?
O6 In1 O1 In2 -139.46(9) . . . . ?
O8 In1 O1 In2 162(10) . . . 27_544 ?
O3 In1 O1 In2 130.83(9) 27_544 . . 27_544 ?
O3 In1 O1 In2 -49.17(9) . . . 27_544 ?
O6 In1 O1 In2 -139.46(9) 27_544 . . 27_544 ?
O6 In1 O1 In2 40.54(9) . . . 27_544 ?
O1 In1 O6 C20 -9.8(4) . . . . ?
O8 In1 O6 C20 170.2(4) . . . . ?
O3 In1 O6 C20 -102.2(4) 27_544 . . . ?
O3 In1 O6 C20 82.6(4) . . . . ?
O6 In1 O6 C20 170.2(4) 27_544 . . . ?
O1 In1 O3 C7 31.7(4) . . . . ?
O8 In1 O3 C7 -148.3(4) . . . . ?
O3 In1 O3 C7 -148.3(4) 27_544 . . . ?
O6 In1 O3 C7 124.8(4) 27_544 . . . ?
O6 In1 O3 C7 -61.3(4) . . . . ?
O1 In2 O5 C14 36.9(4) . . . . ?
O2 In2 O5 C14 130.6(4) . . . . ?
O4 In2 O5 C14 -58.4(4) . . . . ?
O7 In2 O5 C14 -125.2(9) . . . . ?
N3 In2 O5 C14 -143.6(4) . . . . ?
O1 In2 O4 C14 -17.3(5) . . . 27_544 ?
O2 In2 O4 C14 162.9(8) . . . 27_544 ?
O7 In2 O4 C14 -109.8(5) . . . 27_544 ?
O5 In2 O4 C14 77.2(5) . . . 27_544 ?
N3 In2 O4 C14 163.6(5) . . . 27_544 ?
O1 In2 O7 C20 39.8(4) . . . 27_544 ?
O2 In2 O7 C20 -53.8(4) . . . 27_544 ?
O4 In2 O7 C20 135.1(4) . . . 27_544 ?
O5 In2 O7 C20 -158.0(9) . . . 27_544 ?
N3 In2 O7 C20 -139.7(4) . . . 27_544 ?
O1 In2 O2 C7 -6.5(5) . . . 27_544 ?
O4 In2 O2 C7 173.3(8) . . . 27_544 ?
O7 In2 O2 C7 86.2(5) . . . 27_544 ?
O5 In2 O2 C7 -101.2(5) . . . 27_544 ?
N3 In2 O2 C7 172.6(5) . . . 27_544 ?
O1 In2 N3 C19 113(6) . . . . ?
O2 In2 N3 C19 51.4(3) . . . . ?
O4 In2 N3 C19 -128.5(3) . . . . ?
O7 In2 N3 C19 142.7(3) . . . . ?
O5 In2 N3 C19 -39.7(3) . . . . ?
O1 In2 N3 C15 -64(6) . . . . ?
O2 In2 N3 C15 -125.8(3) . . . . ?
O4 In2 N3 C15 54.3(3) . . . . ?
O7 In2 N3 C15 -34.5(3) . . . . ?
O5 In2 N3 C15 143.2(3) . . . . ?
In2 O5 C14 O4 -16.4(7) . . . 27_544 ?
In2 O5 C14 C11 165.2(4) . . . . ?
C15 N3 C19 C18 -2.2(7) . . . . ?
In2 N3 C19 C18 -179.4(4) . . . . ?
C16 C17 C18 N4 176.6(6) . . . . ?
C20 C17 C18 N4 -2.0(8) 29_554 . . . ?
C16 C17 C18 C19 -5.6(7) . . . . ?
C20 C17 C18 C19 175.9(4) 29_554 . . . ?
N3 C19 C18 N4 -177.5(5) . . . . ?
N3 C19 C18 C17 4.5(7) . . . . ?
C19 N3 C15 C16 0.9(7) . . . . ?
In2 N3 C15 C16 178.2(4) . . . . ?
In1 O6 C20 O7 -1.9(7) . . . 27_544 ?
In1 O6 C20 C17 178.7(3) . . . 33_454 ?
C18 C17 C16 C15 4.7(7) . . . . ?
C20 C17 C16 C15 -176.7(4) 29_554 . . . ?
N3 C15 C16 C17 -2.3(8) . . . . ?
In1 O3 C7 O2 -3.8(7) . . . 27_544 ?
In1 O3 C7 C4 175.3(3) . . . . ?
O2 C7 C4 C3 -9.3(9) 27_544 . . . ?
O3 C7 C4 C3 171.6(7) . . . . ?
O2 C7 C4 C5 173.6(7) 27_544 . . . ?
O3 C7 C4 C5 -5.6(9) . . . . ?
O4 C14 C11 C10 -175.4(6) 27_544 . . . ?
O5 C14 C11 C10 3.1(8) . . . . ?
O4 C14 C11 C12 7.3(9) 27_544 . . . ?
O5 C14 C11 C12 -174.2(6) . . . . ?
C3 C4 C5 C6 1.3(14) . . . . ?
C7 C4 C5 C6 178.6(8) . . . . ?
C12 C13 C8 C9 -4.3(16) . . . . ?
C12 C13 C8 N2 -174.9(9) . . . . ?
C5 C4 C3 C2 -4.2(14) . . . . ?
C7 C4 C3 C2 178.6(8) . . . . ?
C12 C11 C10 C9 0.1(13) . . . . ?
C14 C11 C10 C9 -177.2(7) . . . . ?
C11 C10 C9 C8 -1.0(14) . . . . ?
C13 C8 C9 C10 3.1(15) . . . . ?
N2 C8 C9 C10 175.0(9) . . . . ?
N2 N1 C1 C6 164.9(11) 13_455 . . . ?
N2 N1 C1 C2 -17.6(14) 13_455 . . . ?
C10 C11 C12 C13 -1.2(13) . . . . ?
C14 C11 C12 C13 176.1(8) . . . . ?
C8 C13 C12 C11 3.3(16) . . . . ?
C13 C8 N2 N1 4.4(15) . . . 37_454 ?
C9 C8 N2 N1 -166.9(9) . . . 37_454 ?
C2 C1 C6 C5 0.7(19) . . . . ?
N1 C1 C6 C5 178.3(10) . . . . ?
C4 C5 C6 C1 0.5(18) . . . . ?
C6 C1 C2 C3 -3.6(17) . . . . ?
N1 C1 C2 C3 178.9(10) . . . . ?
C4 C3 C2 C1 5.5(17) . . . . ?

loop_
_platon_squeeze_void_nr
_platon_squeeze_void_average_x
_platon_squeeze_void_average_y
_platon_squeeze_void_average_z
_platon_squeeze_void_volume
_platon_squeeze_void_count_electrons
2 0.008 0.004 0.007 36508.2 634.4
